data_7131203
loop_
_publ_author_name
'Fern&#xe1;ndez-Moyano, Sara'
'Marcos-Ayuso, Guillermo'
'Pe&#xf1;as-Defrutos, Marconi N'
'Bartolom&#xe9;, Camino'
'Espinet, Pablo'

_publ_section_title
;
 Intimate relationship between C-I reductive elimination, aryl scrambling
 and isomerization processes in Au(III) complexes.
;
_journal_issue 14
_journal_name_full 'Chemical communications (Cambridge, England)'
_journal_page_first 1975
_journal_page_last 1978
_journal_paper_doi 10.1039/d2cc06415d
_journal_volume 59
_journal_year 2023
_chemical_formula_moiety 'Au I2, C16 H36 N'
_chemical_formula_sum 'C16 H36 Au I2 N'
_chemical_formula_weight 693.22
_space_group_crystal_system triclinic
_space_group_IT_number 2
_space_group_name_Hall '-P 1'
_space_group_name_H-M_alt 'P -1'
_atom_sites_solution_hydrogens geom
_atom_sites_solution_primary dual
_audit_creation_date 2022-11-23
_audit_creation_method
;
Olex2 1.2
(compiled 2018.05.29 svn.r3508 for OlexSys, GUI svn.r5506)
;
_audit_update_record
;
2022-11-24 deposited with the CCDC.	2023-01-23 downloaded from the CCDC.
;
_cell_angle_alpha 94.940(5)
_cell_angle_beta 96.324(6)
_cell_angle_gamma 105.988(5)
_cell_formula_units_Z 4
_cell_length_a 9.4636(6)
_cell_length_b 15.8178(9)
_cell_length_c 15.9489(11)
_cell_measurement_reflns_used 2818
_cell_measurement_temperature 294
_cell_measurement_theta_max 22.6400
_cell_measurement_theta_min 3.9420
_cell_volume 2264.1(3)
_computing_cell_refinement 'CrysAlisPro 1.171.39.45g (Rigaku OD, 2018)'
_computing_data_collection 'CrysAlisPro 1.171.39.45g (Rigaku OD, 2018)'
_computing_data_reduction 'CrysAlisPro 1.171.39.45g (Rigaku OD, 2018)'
_computing_molecular_graphics 'Olex2 (Dolomanov et al., 2009)'
_computing_publication_material 'Olex2 (Dolomanov et al., 2009)'
_computing_structure_refinement 'ShelXL (Sheldrick, 2015)'
_computing_structure_solution 'ShelXT (Sheldrick, 2015)'
_diffrn_ambient_temperature 294
_diffrn_detector 'CCD plate'
_diffrn_detector_area_resol_mean 10.4757
_diffrn_detector_type Atlas
_diffrn_measured_fraction_theta_full 0.991
_diffrn_measured_fraction_theta_max 0.806
_diffrn_measurement_details
;
List of Runs (angles in degrees, time in seconds):

  # Type    Start    End  Width  t~exp~   \w     \q     \k     \f   Frames
#--------------------------------------------------------------------------
  1  \w    -36.00  54.00   1.00   70.00    --  -10.80  57.00 -90.00   90
  2  \w    -84.00  15.00   1.00   70.00    --  -10.80 -57.00 120.00   99
  3  \w     35.00 101.00   1.00   70.00    --   12.36 178.00 120.00   66
;
_diffrn_measurement_device 'four-circle diffractometer'
_diffrn_measurement_device_type 'SuperNova, Dual, Cu at home/near, Atlas'
_diffrn_measurement_method '\w scans'
_diffrn_orient_matrix_type 'CrysAlisPro convention (1999,Acta A55,543-557)'
_diffrn_orient_matrix_UB_11 -0.0607447000
_diffrn_orient_matrix_UB_12 -0.0376718000
_diffrn_orient_matrix_UB_13 -0.0159223000
_diffrn_orient_matrix_UB_21 0.0393925000
_diffrn_orient_matrix_UB_22 -0.0106196000
_diffrn_orient_matrix_UB_23 -0.0327962000
_diffrn_orient_matrix_UB_31 0.0309542000
_diffrn_orient_matrix_UB_32 -0.0260144000
_diffrn_orient_matrix_UB_33 0.0265189000
_diffrn_radiation_monochromator mirror
_diffrn_radiation_probe x-ray
_diffrn_radiation_type MoK\a
_diffrn_radiation_wavelength 0.71073
_diffrn_reflns_av_R_equivalents 0.0379
_diffrn_reflns_av_unetI/netI 0.0939
_diffrn_reflns_Laue_measured_fraction_full 0.991
_diffrn_reflns_Laue_measured_fraction_max 0.806
_diffrn_reflns_limit_h_max 9
_diffrn_reflns_limit_h_min -12
_diffrn_reflns_limit_k_max 16
_diffrn_reflns_limit_k_min -20
_diffrn_reflns_limit_l_max 20
_diffrn_reflns_limit_l_min -19
_diffrn_reflns_number 15897
_diffrn_reflns_point_group_measured_fraction_full 0.991
_diffrn_reflns_point_group_measured_fraction_max 0.806
_diffrn_reflns_theta_full 25.242
_diffrn_reflns_theta_max 29.733
_diffrn_reflns_theta_min 3.408
_diffrn_source 'micro-focus sealed X-ray tube'
_diffrn_source_type 'SuperNova (Mo) X-ray Source'
_exptl_absorpt_coefficient_mu 9.220
_exptl_absorpt_correction_T_max 1.000
_exptl_absorpt_correction_T_min 0.472
_exptl_absorpt_correction_type gaussian
_exptl_absorpt_process_details
;
CrysAlisPro 1.171.39.45g (Rigaku Oxford Diffraction, 2018)
Numerical absorption correction based on gaussian integration over
			a multifaceted crystal model
Empirical absorption correction using spherical harmonics,
 implemented in SCALE3 ABSPACK scaling algorithm.
;
_exptl_crystal_colour colourless
_exptl_crystal_colour_primary colourless
_exptl_crystal_density_diffrn 2.034
_exptl_crystal_description prism
_exptl_crystal_F_000 1296
_exptl_crystal_size_max 0.247
_exptl_crystal_size_mid 0.07
_exptl_crystal_size_min 0.043
_refine_diff_density_max 1.696
_refine_diff_density_min -0.831
_refine_diff_density_rms 0.140
_refine_ls_extinction_method none
_refine_ls_goodness_of_fit_ref 0.986
_refine_ls_hydrogen_treatment constr
_refine_ls_matrix_type full
_refine_ls_number_parameters 369
_refine_ls_number_reflns 10382
_refine_ls_number_restraints 0
_refine_ls_restrained_S_all 0.986
_refine_ls_R_factor_all 0.1528
_refine_ls_R_factor_gt 0.0572
_refine_ls_shift/su_max 0.000
_refine_ls_shift/su_mean 0.000
_refine_ls_structure_factor_coef Fsqd
_refine_ls_weighting_details 'w=1/[\s^2^(Fo^2^)+(0.0278P)^2^] where P=(Fo^2^+2Fc^2^)/3'
_refine_ls_weighting_scheme calc
_refine_ls_wR_factor_gt 0.0860
_refine_ls_wR_factor_ref 0.1193
_reflns_Friedel_coverage 0.000
_reflns_number_gt 4538
_reflns_number_total 10382
_reflns_threshold_expression 'I > 2\s(I)'
_cod_data_source_file d2cc06415d2.cif
_cod_data_source_block Complex-5
_cod_depositor_comments 'Adding full bibliography for 7131200--7131203.cif.'
_cod_database_code 7131203
_shelx_shelxl_version_number 2014/7
_chemical_oxdiff_formula 'C34 H36 Au Cl6 F9 I N'
_chemical_oxdiff_usercomment colourless
_shelx_space_group_comment
;
The symmetry employed for this shelxl refinement is uniquely defined
by the following loop, which should always be used as a source of
symmetry information in preference to the above space-group names.
They are only intended as comments.
;
_reflns_odcompleteness_completeness 98.63
_reflns_odcompleteness_iscentric 1
_reflns_odcompleteness_theta 26.32
_olex2_refinement_description
;
1. Fixed Uiso
 At 1.2 times of:
  All C(H,H) groups
 At 1.5 times of:
  All C(H,H,H) groups
2.a Secondary CH2 refined with riding coordinates:
 C41B(H41A,H41B), C21A(H21C,H21D), C21B(H21A,H21B), C52B(H52A,H52B), C31B(H31A,
 H31B), C51A(H51C,H51D), C41A(H41C,H41D), C32A(H32C,H32D), C32B(H32A,H32B),
 C22B(H22A,H22B), C22A(H22C,H22D), C33A(H33C,H33D), C23B(H23A,H23B), C42A(H42C,
 H42D), C43B(H43A,H43B), C53A(H53C,H53D), C31A(H31C,H31D), C52A(H52C,H52D),
 C42B(H42A,H42B), C53B(H53A,H53B), C43A(H43C,H43D), C51B(H51A,H51B), C33B(H33A,
 H33B), C23A(H23C,H23D)
2.b Idealised Me refined as rotating group:
 C34A(H34D,H34E,H34F), C34B(H34A,H34B,H34C), C54A(H54D,H54E,H54F), C24B(H24A,
 H24B,H24C), C54B(H54A,H54B,H54C), C44A(H44D,H44E,H44F), C44B(H44A,H44B,H44C),
 C24A(H24D,H24E,H24F)
;
_olex2_submission_special_instructions 'No special instructions were received'
_oxdiff_exptl_absorpt_empirical_details
;
Empirical correction (ABSPACK) includes:
- Absorption correction using spherical harmonics
- Frame scaling
;
_oxdiff_exptl_absorpt_empirical_full_max 1.233
_oxdiff_exptl_absorpt_empirical_full_min 0.904

loop_
_space_group_symop_operation_xyz
'x, y, z'
'-x, -y, -z'

loop_
_atom_site_label
_atom_site_type_symbol
_atom_site_fract_x
_atom_site_fract_y
_atom_site_fract_z
_atom_site_U_iso_or_equiv
_atom_site_adp_type
_atom_site_occupancy
_atom_site_site_symmetry_order
_atom_site_calc_flag
_atom_site_refinement_flags_posn
_atom_site_refinement_flags_adp
_atom_site_refinement_flags_occupancy
_atom_site_disorder_assembly
_atom_site_disorder_group
Au1A Au 0.23772(6) 0.49606(2) 0.24696(3) 0.07321(17) Uani 1 1 d . . . . .
Au1B Au 0.54031(6) -0.00274(2) 0.25438(3) 0.08430(19) Uani 1 1 d . . . . .
I2A I 0.50833(10) 0.50172(4) 0.24649(6) 0.0907(3) Uani 1 1 d . . . . .
I1A I -0.03210(10) 0.48968(5) 0.25050(6) 0.0917(3) Uani 1 1 d . . . . .
I2B I 0.79455(11) -0.00918(5) 0.31741(6) 0.1020(3) Uani 1 1 d . . . . .
I1B I 0.28787(13) 0.00382(5) 0.18877(6) 0.1111(4) Uani 1 1 d . . . . .
N1B N -0.5749(9) -0.2678(4) 0.0195(5) 0.052(2) Uani 1 1 d . . . . .
N1A N 0.1900(9) 0.2673(4) 0.4634(5) 0.052(2) Uani 1 1 d . . . . .
C41B C -0.6563(11) -0.2480(6) -0.0598(7) 0.056(3) Uani 1 1 d . . . . .
H41A H -0.6601 -0.1873 -0.0510 0.067 Uiso 1 1 calc R . . . .
H41B H -0.7576 -0.2862 -0.0682 0.067 Uiso 1 1 calc R . . . .
C21A C 0.0849(11) 0.2470(5) 0.5299(7) 0.059(3) Uani 1 1 d . . . . .
H21C H 0.0184 0.2838 0.5250 0.071 Uiso 1 1 calc R . . . .
H21D H 0.0250 0.1857 0.5171 0.071 Uiso 1 1 calc R . . . .
C21B C -0.6546(12) -0.2457(6) 0.0936(7) 0.062(3) Uani 1 1 d . . . . .
H21A H -0.6595 -0.1853 0.0930 0.074 Uiso 1 1 calc R . . . .
H21B H -0.7557 -0.2842 0.0840 0.074 Uiso 1 1 calc R . . . .
C52B C -0.3785(12) -0.1160(5) 0.0409(7) 0.068(3) Uani 1 1 d . . . . .
H52A H -0.4186 -0.0990 -0.0116 0.082 Uiso 1 1 calc R . . . .
H52B H -0.4253 -0.0954 0.0865 0.082 Uiso 1 1 calc R . . . .
C31B C -0.5794(10) -0.3656(5) 0.0118(6) 0.053(3) Uani 1 1 d . . . . .
H31A H -0.5362 -0.3787 -0.0384 0.064 Uiso 1 1 calc R . . . .
H31B H -0.5174 -0.3749 0.0607 0.064 Uiso 1 1 calc R . . . .
C51A C 0.2838(10) 0.3645(5) 0.4789(6) 0.053(3) Uani 1 1 d . . . . .
H51C H 0.3514 0.3731 0.5313 0.064 Uiso 1 1 calc R . . . .
H51D H 0.3434 0.3760 0.4332 0.064 Uiso 1 1 calc R . . . .
C41A C 0.0967(11) 0.2489(5) 0.3769(6) 0.055(3) Uani 1 1 d . . . . .
H41C H 0.0262 0.1906 0.3725 0.066 Uiso 1 1 calc R . . . .
H41D H 0.0399 0.2914 0.3739 0.066 Uiso 1 1 calc R . . . .
C32A C 0.2237(11) 0.1120(5) 0.4481(7) 0.067(3) Uani 1 1 d . . . . .
H32C H 0.1544 0.0923 0.4878 0.080 Uiso 1 1 calc R . . . .
H32D H 0.1692 0.0985 0.3911 0.080 Uiso 1 1 calc R . . . .
C32B C -0.7321(11) -0.4307(5) 0.0059(6) 0.059(3) Uani 1 1 d . . . . .
H32A H -0.7978 -0.4192 -0.0400 0.071 Uiso 1 1 calc R . . . .
H32B H -0.7723 -0.4229 0.0584 0.071 Uiso 1 1 calc R . . . .
C22B C -0.5835(12) -0.2547(6) 0.1809(7) 0.065(3) Uani 1 1 d . . . . .
H22A H -0.4909 -0.2078 0.1966 0.078 Uiso 1 1 calc R . . . .
H22B H -0.5613 -0.3110 0.1797 0.078 Uiso 1 1 calc R . . . .
C22A C 0.1601(12) 0.2615(6) 0.6207(7) 0.065(3) Uani 1 1 d . . . . .
H22C H 0.2206 0.2215 0.6278 0.078 Uiso 1 1 calc R . . . .
H22D H 0.2247 0.3217 0.6336 0.078 Uiso 1 1 calc R . . . .
C33A C 0.3442(12) 0.0640(6) 0.4551(8) 0.077(3) Uani 1 1 d . . . . .
H33C H 0.4122 0.0834 0.4147 0.093 Uiso 1 1 calc R . . . .
H33D H 0.4002 0.0792 0.5117 0.093 Uiso 1 1 calc R . . . .
C23B C -0.6869(12) -0.2491(5) 0.2466(7) 0.064(3) Uani 1 1 d . . . . .
H23A H -0.7174 -0.1956 0.2435 0.076 Uiso 1 1 calc R . . . .
H23B H -0.7752 -0.2994 0.2340 0.076 Uiso 1 1 calc R . . . .
C34A C 0.2760(15) -0.0364(6) 0.4375(8) 0.100(4) Uani 1 1 d . . . . .
H34D H 0.2119 -0.0509 0.3841 0.150 Uiso 1 1 calc GR . . . .
H34E H 0.2196 -0.0567 0.4821 0.150 Uiso 1 1 calc GR . . . .
H34F H 0.3536 -0.0645 0.4353 0.150 Uiso 1 1 calc GR . . . .
C42A C 0.1792(12) 0.2525(6) 0.3006(7) 0.061(3) Uani 1 1 d . . . . .
H42C H 0.2517 0.3101 0.3045 0.073 Uiso 1 1 calc R . . . .
H42D H 0.2320 0.2079 0.3006 0.073 Uiso 1 1 calc R . . . .
C43B C -0.6756(12) -0.2376(6) -0.2160(7) 0.067(3) Uani 1 1 d . . . . .
H43A H -0.6785 -0.1769 -0.2044 0.080 Uiso 1 1 calc R . . . .
H43B H -0.7769 -0.2757 -0.2230 0.080 Uiso 1 1 calc R . . . .
C34B C -0.8741(12) -0.5950(6) -0.0167(7) 0.077(3) Uani 1 1 d . . . . .
H34A H -0.9446 -0.5811 -0.0572 0.115 Uiso 1 1 calc GR . . . .
H34B H -0.9080 -0.5955 0.0379 0.115 Uiso 1 1 calc GR . . . .
H34C H -0.8639 -0.6523 -0.0349 0.115 Uiso 1 1 calc GR . . . .
C53A C 0.3022(11) 0.5252(5) 0.4962(7) 0.065(3) Uani 1 1 d . . . . .
H53C H 0.3733 0.5330 0.5469 0.078 Uiso 1 1 calc R . . . .
H53D H 0.3571 0.5329 0.4481 0.078 Uiso 1 1 calc R . . . .
C31A C 0.2975(10) 0.2121(5) 0.4683(7) 0.059(3) Uani 1 1 d . . . . .
H31C H 0.3529 0.2242 0.5250 0.070 Uiso 1 1 calc R . . . .
H31D H 0.3678 0.2304 0.4288 0.070 Uiso 1 1 calc R . . . .
C52A C 0.1993(11) 0.4318(5) 0.4849(7) 0.063(3) Uani 1 1 d . . . . .
H52C H 0.1438 0.4235 0.5327 0.075 Uiso 1 1 calc R . . . .
H52D H 0.1289 0.4230 0.4336 0.075 Uiso 1 1 calc R . . . .
C54A C 0.2244(13) 0.5960(6) 0.5034(8) 0.084(4) Uani 1 1 d . . . . .
H54D H 0.1642 0.5943 0.4504 0.126 Uiso 1 1 calc GR . . . .
H54E H 0.2968 0.6530 0.5169 0.126 Uiso 1 1 calc GR . . . .
H54F H 0.1626 0.5860 0.5476 0.126 Uiso 1 1 calc GR . . . .
C42B C -0.5878(13) -0.2603(6) -0.1411(7) 0.069(3) Uani 1 1 d . . . . .
H42A H -0.4863 -0.2225 -0.1337 0.083 Uiso 1 1 calc R . . . .
H42B H -0.5861 -0.3213 -0.1517 0.083 Uiso 1 1 calc R . . . .
C53B C -0.2140(13) -0.0724(6) 0.0582(8) 0.085(4) Uani 1 1 d . . . . .
H53A H -0.1680 -0.0925 0.0119 0.102 Uiso 1 1 calc R . . . .
H53B H -0.1740 -0.0910 0.1098 0.102 Uiso 1 1 calc R . . . .
C43A C 0.0755(12) 0.2368(6) 0.2193(7) 0.069(3) Uani 1 1 d . . . . .
H43C H 0.0244 0.2822 0.2191 0.083 Uiso 1 1 calc R . . . .
H43D H 0.0014 0.1800 0.2165 0.083 Uiso 1 1 calc R . . . .
C51B C -0.4142(11) -0.2151(5) 0.0337(7) 0.058(3) Uani 1 1 d . . . . .
H51A H -0.3677 -0.2343 -0.0127 0.070 Uiso 1 1 calc R . . . .
H51B H -0.3681 -0.2304 0.0854 0.070 Uiso 1 1 calc R . . . .
C33B C -0.7249(11) -0.5257(5) -0.0102(7) 0.060(3) Uani 1 1 d . . . . .
H33A H -0.6836 -0.5326 -0.0625 0.071 Uiso 1 1 calc R . . . .
H33B H -0.6578 -0.5362 0.0356 0.071 Uiso 1 1 calc R . . . .
C24B C -0.6128(14) -0.2485(7) 0.3345(8) 0.086(4) Uani 1 1 d . . . . .
H24A H -0.5869 -0.3027 0.3385 0.129 Uiso 1 1 calc GR . . . .
H24B H -0.6793 -0.2430 0.3746 0.129 Uiso 1 1 calc GR . . . .
H24C H -0.5246 -0.1992 0.3468 0.129 Uiso 1 1 calc GR . . . .
C54B C -0.1737(15) 0.0277(6) 0.0679(8) 0.113(5) Uani 1 1 d . . . . .
H54A H -0.1929 0.0472 0.0135 0.170 Uiso 1 1 calc GR . . . .
H54B H -0.0703 0.0520 0.0898 0.170 Uiso 1 1 calc GR . . . .
H54C H -0.2323 0.0475 0.1064 0.170 Uiso 1 1 calc GR . . . .
C44A C 0.1533(13) 0.2376(6) 0.1413(7) 0.077(4) Uani 1 1 d . . . . .
H44D H 0.0814 0.2259 0.0912 0.116 Uiso 1 1 calc GR . . . .
H44E H 0.2041 0.1927 0.1410 0.116 Uiso 1 1 calc GR . . . .
H44F H 0.2237 0.2946 0.1422 0.116 Uiso 1 1 calc GR . . . .
C44B C -0.6121(15) -0.2477(7) -0.2980(8) 0.093(4) Uani 1 1 d . . . . .
H44A H -0.6641 -0.2249 -0.3417 0.140 Uiso 1 1 calc GR . . . .
H44B H -0.6232 -0.3092 -0.3147 0.140 Uiso 1 1 calc GR . . . .
H44C H -0.5087 -0.2152 -0.2898 0.140 Uiso 1 1 calc GR . . . .
C23A C 0.0467(14) 0.2457(7) 0.6808(8) 0.083(4) Uani 1 1 d . . . . .
H23C H -0.0109 0.2875 0.6748 0.100 Uiso 1 1 calc R . . . .
H23D H -0.0207 0.1865 0.6656 0.100 Uiso 1 1 calc R . . . .
C24A C 0.1149(14) 0.2553(7) 0.7718(8) 0.096(4) Uani 1 1 d . . . . .
H24D H 0.1640 0.2103 0.7794 0.143 Uiso 1 1 calc GR . . . .
H24E H 0.0388 0.2491 0.8078 0.143 Uiso 1 1 calc GR . . . .
H24F H 0.1858 0.3127 0.7864 0.143 Uiso 1 1 calc GR . . . .

loop_
_atom_site_aniso_label
_atom_site_aniso_U_11
_atom_site_aniso_U_22
_atom_site_aniso_U_33
_atom_site_aniso_U_23
_atom_site_aniso_U_13
_atom_site_aniso_U_12
Au1A 0.0997(4) 0.0510(2) 0.0638(3) 0.00712(19) 0.0096(3) 0.0139(2)
Au1B 0.1283(5) 0.0564(3) 0.0661(4) 0.0057(2) 0.0241(3) 0.0196(2)
I2A 0.1031(8) 0.0754(5) 0.0919(7) 0.0037(4) 0.0178(6) 0.0232(5)
I1A 0.0979(7) 0.0758(5) 0.0929(7) 0.0079(4) -0.0002(6) 0.0171(4)
I2B 0.1229(9) 0.0848(5) 0.0901(8) 0.0161(5) 0.0172(6) 0.0139(5)
I1B 0.1522(10) 0.0885(6) 0.0938(8) 0.0112(5) 0.0017(7) 0.0423(6)
N1B 0.056(6) 0.046(4) 0.057(6) 0.002(4) 0.013(5) 0.021(4)
N1A 0.049(6) 0.054(4) 0.056(6) 0.003(4) 0.007(5) 0.021(4)
C41B 0.041(7) 0.058(5) 0.073(8) 0.008(5) 0.004(6) 0.023(5)
C21A 0.043(7) 0.050(5) 0.077(9) 0.002(5) 0.019(6) -0.002(4)
C21B 0.071(8) 0.053(5) 0.068(8) 0.004(5) 0.032(7) 0.023(5)
C52B 0.078(9) 0.053(6) 0.069(8) -0.002(5) 0.031(7) 0.005(5)
C31B 0.055(7) 0.039(5) 0.061(7) -0.003(4) -0.001(5) 0.013(4)
C51A 0.039(6) 0.047(5) 0.062(7) -0.008(4) 0.005(5) -0.002(4)
C41A 0.061(8) 0.043(5) 0.053(7) -0.006(4) 0.005(6) 0.005(4)
C32A 0.061(8) 0.060(6) 0.076(9) 0.008(5) 0.006(6) 0.015(5)
C32B 0.065(8) 0.064(6) 0.051(7) 0.001(5) 0.006(6) 0.024(5)
C22B 0.081(9) 0.058(6) 0.065(8) 0.009(5) 0.029(7) 0.026(5)
C22A 0.062(8) 0.071(6) 0.058(8) 0.011(5) 0.017(7) 0.009(5)
C33A 0.077(9) 0.069(7) 0.090(10) 0.003(6) 0.010(7) 0.029(6)
C23B 0.077(8) 0.040(5) 0.073(9) 0.005(5) 0.025(7) 0.011(5)
C34A 0.151(14) 0.056(6) 0.093(11) -0.009(6) 0.017(9) 0.038(7)
C42A 0.056(8) 0.054(5) 0.062(8) 0.004(5) 0.003(6) 0.003(5)
C43B 0.055(8) 0.063(6) 0.078(9) 0.003(6) 0.003(7) 0.013(5)
C34B 0.081(9) 0.054(6) 0.083(9) -0.012(5) 0.006(7) 0.008(6)
C53A 0.065(8) 0.061(6) 0.066(8) 0.002(5) 0.018(6) 0.011(5)
C31A 0.047(7) 0.061(6) 0.069(8) 0.008(5) 0.015(6) 0.014(5)
C52A 0.056(7) 0.056(6) 0.071(8) 0.003(5) 0.015(6) 0.008(5)
C54A 0.102(11) 0.065(6) 0.085(10) -0.005(6) 0.017(8) 0.025(6)
C42B 0.072(9) 0.076(7) 0.068(9) 0.001(6) 0.016(7) 0.037(6)
C53B 0.070(9) 0.080(7) 0.089(10) -0.008(6) 0.019(8) -0.005(6)
C43A 0.069(9) 0.066(6) 0.065(9) -0.006(5) 0.009(7) 0.013(5)
C51B 0.048(7) 0.064(6) 0.063(8) -0.001(5) 0.021(6) 0.013(5)
C33B 0.053(7) 0.049(5) 0.074(8) -0.001(5) 0.014(6) 0.012(5)
C24B 0.107(12) 0.073(7) 0.083(11) 0.010(6) 0.025(9) 0.028(7)
C54B 0.145(14) 0.077(7) 0.084(11) -0.020(6) 0.052(10) -0.028(7)
C44A 0.101(10) 0.059(6) 0.062(9) 0.005(5) 0.006(7) 0.010(6)
C44B 0.119(13) 0.086(8) 0.071(10) -0.007(6) 0.001(9) 0.032(7)
C23A 0.089(11) 0.084(7) 0.071(10) -0.002(6) 0.023(8) 0.015(6)
C24A 0.100(12) 0.118(9) 0.070(11) 0.006(8) 0.030(9) 0.028(8)

loop_
_atom_type_symbol
_atom_type_description
_atom_type_scat_dispersion_real
_atom_type_scat_dispersion_imag
_atom_type_scat_source
C C 0.0033 0.0016 'International Tables Vol C Tables 4.2.6.8 and 6.1.1.4'
H H 0.0000 0.0000 'International Tables Vol C Tables 4.2.6.8 and 6.1.1.4'
Au Au -2.0133 8.8022 'International Tables Vol C Tables 4.2.6.8 and 6.1.1.4'
I I -0.4742 1.8119 'International Tables Vol C Tables 4.2.6.8 and 6.1.1.4'
N N 0.0061 0.0033 'International Tables Vol C Tables 4.2.6.8 and 6.1.1.4'

loop_
_exptl_crystal_face_index_h
_exptl_crystal_face_index_k
_exptl_crystal_face_index_l
_exptl_crystal_face_perp_dist
10 -19 -1 0.0315
-10 19 1 0.0315
-3 0 22 0.0992
3 0 -22 0.1358
0 21 0 0.0177
0 -21 0 0.0257
13 -4 -1 0.0228
-13 5 0 0.0414

loop_
_geom_angle_atom_site_label_1
_geom_angle_atom_site_label_2
_geom_angle_atom_site_label_3
_geom_angle
_geom_angle_site_symmetry_1
_geom_angle_site_symmetry_3
_geom_angle_publ_flag
I1A Au1A I2A 178.84(3) . . ?
I1B Au1B I2B 178.96(4) . . ?
C41B N1B C21B 106.7(7) . . ?
C41B N1B C31B 110.3(7) . . ?
C31B N1B C21B 110.3(6) . . ?
C51B N1B C41B 111.6(7) . . ?
C51B N1B C21B 111.2(7) . . ?
C51B N1B C31B 106.8(7) . . ?
C21A N1A C51A 110.7(7) . . ?
C41A N1A C21A 107.9(8) . . ?
C41A N1A C51A 109.6(6) . . ?
C31A N1A C21A 111.0(7) . . ?
C31A N1A C51A 106.7(7) . . ?
C31A N1A C41A 111.0(7) . . ?
N1B C41B H41A 108.5 . . ?
N1B C41B H41B 108.5 . . ?
N1B C41B C42B 115.0(8) . . ?
H41A C41B H41B 107.5 . . ?
C42B C41B H41A 108.5 . . ?
C42B C41B H41B 108.5 . . ?
N1A C21A H21C 108.5 . . ?
N1A C21A H21D 108.5 . . ?
H21C C21A H21D 107.5 . . ?
C22A C21A N1A 115.0(8) . . ?
C22A C21A H21C 108.5 . . ?
C22A C21A H21D 108.5 . . ?
N1B C21B H21A 108.5 . . ?
N1B C21B H21B 108.5 . . ?
H21A C21B H21B 107.5 . . ?
C22B C21B N1B 115.3(8) . . ?
C22B C21B H21A 108.5 . . ?
C22B C21B H21B 108.5 . . ?
H52A C52B H52B 108.0 . . ?
C53B C52B H52A 109.3 . . ?
C53B C52B H52B 109.3 . . ?
C53B C52B C51B 111.5(9) . . ?
C51B C52B H52A 109.3 . . ?
C51B C52B H52B 109.3 . . ?
N1B C31B H31A 108.4 . . ?
N1B C31B H31B 108.4 . . ?
H31A C31B H31B 107.5 . . ?
C32B C31B N1B 115.5(7) . . ?
C32B C31B H31A 108.4 . . ?
C32B C31B H31B 108.4 . . ?
N1A C51A H51C 108.3 . . ?
N1A C51A H51D 108.3 . . ?
H51C C51A H51D 107.4 . . ?
C52A C51A N1A 115.9(7) . . ?
C52A C51A H51C 108.3 . . ?
C52A C51A H51D 108.3 . . ?
N1A C41A H41C 108.1 . . ?
N1A C41A H41D 108.1 . . ?
H41C C41A H41D 107.3 . . ?
C42A C41A N1A 116.6(9) . . ?
C42A C41A H41C 108.1 . . ?
C42A C41A H41D 108.1 . . ?
H32C C32A H32D 108.3 . . ?
C33A C32A H32C 109.9 . . ?
C33A C32A H32D 109.9 . . ?
C33A C32A C31A 109.0(8) . . ?
C31A C32A H32C 109.9 . . ?
C31A C32A H32D 109.9 . . ?
C31B C32B H32A 109.5 . . ?
C31B C32B H32B 109.5 . . ?
C31B C32B C33B 110.8(7) . . ?
H32A C32B H32B 108.1 . . ?
C33B C32B H32A 109.5 . . ?
C33B C32B H32B 109.5 . . ?
C21B C22B H22A 109.5 . . ?
C21B C22B H22B 109.5 . . ?
C21B C22B C23B 110.5(9) . . ?
H22A C22B H22B 108.1 . . ?
C23B C22B H22A 109.5 . . ?
C23B C22B H22B 109.5 . . ?
C21A C22A H22C 109.6 . . ?
C21A C22A H22D 109.6 . . ?
H22C C22A H22D 108.1 . . ?
C23A C22A C21A 110.5(10) . . ?
C23A C22A H22C 109.6 . . ?
C23A C22A H22D 109.6 . . ?
C32A C33A H33C 109.4 . . ?
C32A C33A H33D 109.4 . . ?
H33C C33A H33D 108.0 . . ?
C34A C33A C32A 111.1(9) . . ?
C34A C33A H33C 109.4 . . ?
C34A C33A H33D 109.4 . . ?
C22B C23B H23A 109.4 . . ?
C22B C23B H23B 109.4 . . ?
H23A C23B H23B 108.0 . . ?
C24B C23B C22B 111.3(10) . . ?
C24B C23B H23A 109.4 . . ?
C24B C23B H23B 109.4 . . ?
C33A C34A H34D 109.5 . . ?
C33A C34A H34E 109.5 . . ?
C33A C34A H34F 109.5 . . ?
H34D C34A H34E 109.5 . . ?
H34D C34A H34F 109.5 . . ?
H34E C34A H34F 109.5 . . ?
C41A C42A H42C 109.3 . . ?
C41A C42A H42D 109.3 . . ?
H42C C42A H42D 108.0 . . ?
C43A C42A C41A 111.4(9) . . ?
C43A C42A H42C 109.3 . . ?
C43A C42A H42D 109.3 . . ?
H43A C43B H43B 107.8 . . ?
C42B C43B H43A 109.0 . . ?
C42B C43B H43B 109.0 . . ?
C42B C43B C44B 113.1(9) . . ?
C44B C43B H43A 109.0 . . ?
C44B C43B H43B 109.0 . . ?
H34A C34B H34B 109.5 . . ?
H34A C34B H34C 109.5 . . ?
H34B C34B H34C 109.5 . . ?
C33B C34B H34A 109.5 . . ?
C33B C34B H34B 109.5 . . ?
C33B C34B H34C 109.5 . . ?
H53C C53A H53D 107.6 . . ?
C52A C53A H53C 108.7 . . ?
C52A C53A H53D 108.7 . . ?
C54A C53A H53C 108.7 . . ?
C54A C53A H53D 108.7 . . ?
C54A C53A C52A 114.1(9) . . ?
N1A C31A C32A 114.2(8) . . ?
N1A C31A H31C 108.7 . . ?
N1A C31A H31D 108.7 . . ?
C32A C31A H31C 108.7 . . ?
C32A C31A H31D 108.7 . . ?
H31C C31A H31D 107.6 . . ?
C51A C52A C53A 111.4(8) . . ?
C51A C52A H52C 109.3 . . ?
C51A C52A H52D 109.3 . . ?
C53A C52A H52C 109.3 . . ?
C53A C52A H52D 109.3 . . ?
H52C C52A H52D 108.0 . . ?
C53A C54A H54D 109.5 . . ?
C53A C54A H54E 109.5 . . ?
C53A C54A H54F 109.5 . . ?
H54D C54A H54E 109.5 . . ?
H54D C54A H54F 109.5 . . ?
H54E C54A H54F 109.5 . . ?
C41B C42B H42A 109.5 . . ?
C41B C42B H42B 109.5 . . ?
C43B C42B C41B 110.8(8) . . ?
C43B C42B H42A 109.5 . . ?
C43B C42B H42B 109.5 . . ?
H42A C42B H42B 108.1 . . ?
C52B C53B H53A 109.0 . . ?
C52B C53B H53B 109.0 . . ?
C52B C53B C54B 113.1(10) . . ?
H53A C53B H53B 107.8 . . ?
C54B C53B H53A 109.0 . . ?
C54B C53B H53B 109.0 . . ?
C42A C43A H43C 109.0 . . ?
C42A C43A H43D 109.0 . . ?
C42A C43A C44A 113.1(10) . . ?
H43C C43A H43D 107.8 . . ?
C44A C43A H43C 109.0 . . ?
C44A C43A H43D 109.0 . . ?
N1B C51B C52B 117.6(8) . . ?
N1B C51B H51A 107.9 . . ?
N1B C51B H51B 107.9 . . ?
C52B C51B H51A 107.9 . . ?
C52B C51B H51B 107.9 . . ?
H51A C51B H51B 107.2 . . ?
C32B C33B H33A 108.8 . . ?
C32B C33B H33B 108.8 . . ?
C34B C33B C32B 113.9(8) . . ?
C34B C33B H33A 108.8 . . ?
C34B C33B H33B 108.8 . . ?
H33A C33B H33B 107.7 . . ?
C23B C24B H24A 109.5 . . ?
C23B C24B H24B 109.5 . . ?
C23B C24B H24C 109.5 . . ?
H24A C24B H24B 109.5 . . ?
H24A C24B H24C 109.5 . . ?
H24B C24B H24C 109.5 . . ?
C53B C54B H54A 109.5 . . ?
C53B C54B H54B 109.5 . . ?
C53B C54B H54C 109.5 . . ?
H54A C54B H54B 109.5 . . ?
H54A C54B H54C 109.5 . . ?
H54B C54B H54C 109.5 . . ?
C43A C44A H44D 109.5 . . ?
C43A C44A H44E 109.5 . . ?
C43A C44A H44F 109.5 . . ?
H44D C44A H44E 109.5 . . ?
H44D C44A H44F 109.5 . . ?
H44E C44A H44F 109.5 . . ?
C43B C44B H44A 109.5 . . ?
C43B C44B H44B 109.5 . . ?
C43B C44B H44C 109.5 . . ?
H44A C44B H44B 109.5 . . ?
H44A C44B H44C 109.5 . . ?
H44B C44B H44C 109.5 . . ?
C22A C23A H23C 109.0 . . ?
C22A C23A H23D 109.0 . . ?
H23C C23A H23D 107.8 . . ?
C24A C23A C22A 112.8(11) . . ?
C24A C23A H23C 109.0 . . ?
C24A C23A H23D 109.0 . . ?
C23A C24A H24D 109.5 . . ?
C23A C24A H24E 109.5 . . ?
C23A C24A H24F 109.5 . . ?
H24D C24A H24E 109.5 . . ?
H24D C24A H24F 109.5 . . ?
H24E C24A H24F 109.5 . . ?

loop_
_geom_bond_atom_site_label_1
_geom_bond_atom_site_label_2
_geom_bond_distance
_geom_bond_site_symmetry_2
_geom_bond_publ_flag
Au1A I2A 2.5386(10) . ?
Au1A I1A 2.5347(11) . ?
Au1B I2B 2.5357(12) . ?
Au1B I1B 2.5333(13) . ?
N1B C41B 1.510(12) . ?
N1B C21B 1.535(11) . ?
N1B C31B 1.530(9) . ?
N1B C51B 1.500(11) . ?
N1A C21A 1.526(11) . ?
N1A C51A 1.531(10) . ?
N1A C41A 1.514(12) . ?
N1A C31A 1.513(10) . ?
C41B H41A 0.9700 . ?
C41B H41B 0.9700 . ?
C41B C42B 1.532(13) . ?
C21A H21C 0.9700 . ?
C21A H21D 0.9700 . ?
C21A C22A 1.510(14) . ?
C21B H21A 0.9700 . ?
C21B H21B 0.9700 . ?
C21B C22B 1.515(14) . ?
C52B H52A 0.9700 . ?
C52B H52B 0.9700 . ?
C52B C53B 1.502(14) . ?
C52B C51B 1.502(11) . ?
C31B H31A 0.9700 . ?
C31B H31B 0.9700 . ?
C31B C32B 1.514(12) . ?
C51A H51C 0.9700 . ?
C51A H51D 0.9700 . ?
C51A C52A 1.500(11) . ?
C41A H41C 0.9700 . ?
C41A H41D 0.9700 . ?
C41A C42A 1.514(13) . ?
C32A H32C 0.9700 . ?
C32A H32D 0.9700 . ?
C32A C33A 1.534(12) . ?
C32A C31A 1.534(11) . ?
C32B H32A 0.9700 . ?
C32B H32B 0.9700 . ?
C32B C33B 1.523(10) . ?
C22B H22A 0.9700 . ?
C22B H22B 0.9700 . ?
C22B C23B 1.524(13) . ?
C22A H22C 0.9700 . ?
C22A H22D 0.9700 . ?
C22A C23A 1.501(14) . ?
C33A H33C 0.9700 . ?
C33A H33D 0.9700 . ?
C33A C34A 1.528(12) . ?
C23B H23A 0.9700 . ?
C23B H23B 0.9700 . ?
C23B C24B 1.494(14) . ?
C34A H34D 0.9600 . ?
C34A H34E 0.9600 . ?
C34A H34F 0.9600 . ?
C42A H42C 0.9700 . ?
C42A H42D 0.9700 . ?
C42A C43A 1.495(14) . ?
C43B H43A 0.9700 . ?
C43B H43B 0.9700 . ?
C43B C42B 1.505(14) . ?
C43B C44B 1.513(14) . ?
C34B H34A 0.9600 . ?
C34B H34B 0.9600 . ?
C34B H34C 0.9600 . ?
C34B C33B 1.518(12) . ?
C53A H53C 0.9700 . ?
C53A H53D 0.9700 . ?
C53A C52A 1.512(11) . ?
C53A C54A 1.503(12) . ?
C31A H31C 0.9700 . ?
C31A H31D 0.9700 . ?
C52A H52C 0.9700 . ?
C52A H52D 0.9700 . ?
C54A H54D 0.9600 . ?
C54A H54E 0.9600 . ?
C54A H54F 0.9600 . ?
C42B H42A 0.9700 . ?
C42B H42B 0.9700 . ?
C53B H53A 0.9700 . ?
C53B H53B 0.9700 . ?
C53B C54B 1.514(12) . ?
C43A H43C 0.9700 . ?
C43A H43D 0.9700 . ?
C43A C44A 1.513(13) . ?
C51B H51A 0.9700 . ?
C51B H51B 0.9700 . ?
C33B H33A 0.9700 . ?
C33B H33B 0.9700 . ?
C24B H24A 0.9600 . ?
C24B H24B 0.9600 . ?
C24B H24C 0.9600 . ?
C54B H54A 0.9600 . ?
C54B H54B 0.9600 . ?
C54B H54C 0.9600 . ?
C44A H44D 0.9600 . ?
C44A H44E 0.9600 . ?
C44A H44F 0.9600 . ?
C44B H44A 0.9600 . ?
C44B H44B 0.9600 . ?
C44B H44C 0.9600 . ?
C23A H23C 0.9700 . ?
C23A H23D 0.9700 . ?
C23A C24A 1.499(15) . ?
C24A H24D 0.9600 . ?
C24A H24E 0.9600 . ?
C24A H24F 0.9600 . ?

loop_
_exptl_oxdiff_crystal_face_indexfrac_h
_exptl_oxdiff_crystal_face_indexfrac_k
_exptl_oxdiff_crystal_face_indexfrac_l
_exptl_oxdiff_crystal_face_x
_exptl_oxdiff_crystal_face_y
_exptl_oxdiff_crystal_face_z
10.0000 -19.0000 -1.0000 0.1242 0.6285 0.7773
-10.0000 19.0000 1.0000 -0.1242 -0.6285 -0.7773
-3.0000 -0.0000 22.0000 -0.1681 -0.8397 0.4906
3.0000 0.0000 -22.0000 0.1681 0.8397 -0.4906
0.0000 21.0000 0.0000 -0.7911 -0.2230 -0.5463
-0.0000 -21.0000 -0.0000 0.7911 0.2230 0.5463
13.0000 -4.0000 -1.0000 -0.6231 0.5874 0.4799
-13.0000 5.0000 0.0000 0.6013 -0.5652 -0.5325
